data_2213241
loop_
_publ_author_name
'Feng Xu'
'Wei-Xiao Hu'

_publ_section_title
;
 6-Benzyl-3-[4-(trifluoromethyl)phenyl]-1,2,4,5-tetrazine
;
_journal_coeditor_code CI2362
_journal_issue 5
_journal_name_full 'Acta Crystallographica Section E'
_journal_page_first o2573
_journal_page_last o2573
_journal_paper_doi 10.1107/S160053680701851X
_journal_volume 63
_journal_year 2007
_chemical_formula_iupac 'C16 H11 F3 N4'
_chemical_formula_moiety 'C16 H11 F3 N4'
_chemical_formula_sum 'C16 H11 F3 N4'
_chemical_formula_weight 316.29
_chemical_name_systematic
;
6-Benzyl-3-[4-(trifluoromethyl)phenyl]-1,2,4,5-tetrazine
;
_space_group_IT_number 14
_symmetry_cell_setting monoclinic
_symmetry_space_group_name_Hall '-P 2ybc'
_symmetry_space_group_name_H-M 'P 1 21/c 1'
_atom_sites_solution_hydrogens geom
_atom_sites_solution_primary direct
_atom_sites_solution_secondary difmap
_audit_creation_method SHELXL97
_cell_angle_alpha 90.00
_cell_angle_beta 109.490(17)
_cell_angle_gamma 90.00
_cell_formula_units_Z 4
_cell_length_a 4.701(2)
_cell_length_b 30.810(15)
_cell_length_c 10.889(5)
_cell_measurement_reflns_used 1418
_cell_measurement_temperature 296(2)
_cell_measurement_theta_max 21.50
_cell_measurement_theta_min 2.38
_cell_volume 1486.8(12)
_computing_cell_refinement 'SAINT (Bruker, 2005)'
_computing_data_collection 'SMART (Bruker, 2005)'
_computing_data_reduction SAINT
_computing_molecular_graphics 'SHELXTL (Bruker, 2005)'
_computing_publication_material SHELXTL
_computing_structure_refinement 'SHELXL97 (Sheldrick, 1997)'
_computing_structure_solution 'SHELXS97 (Sheldrick, 1997)'
_diffrn_ambient_temperature 296(2)
_diffrn_measured_fraction_theta_full 0.993
_diffrn_measured_fraction_theta_max 0.993
_diffrn_measurement_device_type 'Bruker SMART APEX2 CCD area-detector'
_diffrn_measurement_method '\f and \w'
_diffrn_radiation_monochromator graphite
_diffrn_radiation_source 'fine-focus sealed tube'
_diffrn_radiation_type MoK\a
_diffrn_radiation_wavelength 0.71073
_diffrn_reflns_av_R_equivalents 0.0426
_diffrn_reflns_av_sigmaI/netI 0.0626
_diffrn_reflns_limit_h_max 3
_diffrn_reflns_limit_h_min -6
_diffrn_reflns_limit_k_max 39
_diffrn_reflns_limit_k_min -40
_diffrn_reflns_limit_l_max 14
_diffrn_reflns_limit_l_min -12
_diffrn_reflns_number 9146
_diffrn_reflns_theta_full 28.39
_diffrn_reflns_theta_max 28.39
_diffrn_reflns_theta_min 1.32
_diffrn_standards_number 0
_exptl_absorpt_coefficient_mu 0.114
_exptl_absorpt_correction_T_max 0.9676
_exptl_absorpt_correction_T_min 0.9666
_exptl_absorpt_correction_type multi-scan
_exptl_absorpt_process_details '(SADABS; Sheldrick, 1996)'
_exptl_crystal_colour red
_exptl_crystal_density_diffrn 1.413
_exptl_crystal_density_method 'not measured'
_exptl_crystal_description prism
_exptl_crystal_F_000 648
_exptl_crystal_size_max 0.30
_exptl_crystal_size_mid 0.25
_exptl_crystal_size_min 0.20
_refine_diff_density_max 0.411
_refine_diff_density_min -0.304
_refine_ls_extinction_method none
_refine_ls_goodness_of_fit_ref 1.001
_refine_ls_hydrogen_treatment constr
_refine_ls_matrix_type full
_refine_ls_number_parameters 236
_refine_ls_number_reflns 3418
_refine_ls_number_restraints 51
_refine_ls_restrained_S_all 1.128
_refine_ls_R_factor_all 0.1731
_refine_ls_R_factor_gt 0.0734
_refine_ls_shift/su_max 0.005
_refine_ls_shift/su_mean 0.000
_refine_ls_structure_factor_coef Fsqd
_refine_ls_weighting_details 'calc w = 1/[\s^2^(Fo^2^)+(0.1289P)^2^] where P=(Fo^2^+2Fc^2^)/3'
_refine_ls_weighting_scheme calc
_refine_ls_wR_factor_gt 0.1978
_refine_ls_wR_factor_ref 0.2614
_reflns_number_gt 1315
_reflns_number_total 3418
_reflns_threshold_expression I>2\s(I)
_cod_data_source_file ci2362.cif
_cod_data_source_block I
_cod_original_sg_symbol_H-M 'P 21/C'
_cod_database_code 2213241
_cod_database_fobs_code 2213241

loop_
_symmetry_equiv_pos_as_xyz
'x, y, z'
'-x, y+1/2, -z+1/2'
'-x, -y, -z'
'x, -y-1/2, z-1/2'

loop_
_atom_site_type_symbol
_atom_site_label
_atom_site_fract_x
_atom_site_fract_y
_atom_site_fract_z
_atom_site_U_iso_or_equiv
_atom_site_adp_type
_atom_site_calc_flag
_atom_site_refinement_flags
_atom_site_occupancy
_atom_site_disorder_assembly
_atom_site_disorder_group
F F1A 0.5850(10) 0.14622(19) 0.6417(8) 0.117(3) Uani d PDU 0.604(9) A 1
F F2A 0.166(3) 0.1461(3) 0.4790(6) 0.195(5) Uani d PDU 0.604(9) A 1
F F3A 0.2082(15) 0.17115(14) 0.6674(7) 0.121(3) Uani d PDU 0.604(9) A 1
F F1B 0.416(2) 0.1351(3) 0.5049(10) 0.128(4) Uani d PDU 0.396(9) A 2
F F2B 0.0598(18) 0.1627(3) 0.5302(13) 0.120(4) Uani d PDU 0.396(9) A 2
F F3B 0.481(4) 0.1634(5) 0.6852(11) 0.196(6) Uani d PDU 0.396(9) A 2
N N1 0.0160(7) -0.07196(11) 0.9373(3) 0.0835(10) Uani d . 1 . .
N N2 0.1103(7) -0.03635(10) 0.8948(3) 0.0780(9) Uani d . 1 . .
N N4 -0.3120(7) -0.03970(10) 0.7028(3) 0.0809(10) Uani d . 1 . .
N N5 -0.4068(7) -0.07520(11) 0.7460(3) 0.0843(10) Uani d . 1 . .
C C3 -0.0555(7) -0.02094(11) 0.7777(3) 0.0601(9) Uani d . 1 . .
C C6 -0.2405(8) -0.09063(12) 0.8627(4) 0.0704(10) Uani d . 1 . .
C C7 0.0443(7) 0.01888(11) 0.7313(3) 0.0578(8) Uani d . 1 . .
C C8 0.2930(8) 0.04200(12) 0.8082(3) 0.0672(10) Uani d . 1 . .
H H8 0.4047 0.0314 0.8901 0.081 Uiso calc R 1 . .
C C9 0.3766(8) 0.07991(14) 0.7658(4) 0.0758(11) Uani d . 1 . .
H H9 0.5438 0.0950 0.8189 0.091 Uiso calc R 1 . .
C C10 0.2139(8) 0.09624(12) 0.6437(3) 0.0684(10) Uani d . 1 A .
C C11 -0.0269(9) 0.07270(13) 0.5642(4) 0.0790(11) Uani d . 1 . .
H H11 -0.1328 0.0828 0.4809 0.095 Uiso calc R 1 . .
C C12 -0.1110(8) 0.03464(12) 0.6068(3) 0.0766(11) Uani d . 1 . .
H H12 -0.2736 0.0191 0.5522 0.092 Uiso calc R 1 . .
C C13 0.2897(10) 0.13876(16) 0.6007(4) 0.0953(13) Uani d D 1 . .
C C14 -0.3392(9) -0.13095(13) 0.9099(4) 0.0843(12) Uani d . 1 . .
H H14A -0.5438 -0.1376 0.8550 0.101 Uiso calc R 1 . .
H H14B -0.3410 -0.1263 0.9977 0.101 Uiso calc R 1 . .
C C15 -0.1404(8) -0.16889(11) 0.9100(4) 0.0679(10) Uani d . 1 . .
C C16 -0.1595(11) -0.18897(16) 0.7945(4) 0.0984(14) Uani d . 1 . .
H H16 -0.3000 -0.1794 0.7169 0.118 Uiso calc R 1 . .
C C17 0.0242(17) -0.2223(2) 0.7936(8) 0.137(2) Uani d . 1 . .
H H17 0.0094 -0.2354 0.7146 0.165 Uiso calc R 1 . .
C C18 0.2330(18) -0.23762(19) 0.9061(11) 0.147(3) Uani d . 1 . .
H H18 0.3573 -0.2609 0.9041 0.177 Uiso calc R 1 . .
C C19 0.2543(12) -0.2179(2) 1.0217(8) 0.125(2) Uani d . 1 . .
H H19 0.3949 -0.2277 1.0989 0.150 Uiso calc R 1 . .
C C20 0.0700(10) -0.18376(15) 1.0240(4) 0.0879(13) Uani d . 1 . .
H H20 0.0862 -0.1705 1.1028 0.106 Uiso calc R 1 . .

loop_
_atom_site_aniso_label
_atom_site_aniso_U_11
_atom_site_aniso_U_22
_atom_site_aniso_U_33
_atom_site_aniso_U_12
_atom_site_aniso_U_13
_atom_site_aniso_U_23
F1A 0.091(4) 0.092(3) 0.188(7) -0.015(2) 0.075(4) 0.002(3)
F2A 0.257(10) 0.187(8) 0.110(5) -0.076(7) 0.020(6) 0.045(5)
F3A 0.127(4) 0.068(3) 0.184(6) 0.010(3) 0.075(4) 0.000(3)
F1B 0.129(7) 0.144(6) 0.139(8) 0.026(5) 0.082(6) 0.053(5)
F2B 0.109(6) 0.088(5) 0.176(10) 0.016(4) 0.066(6) 0.045(5)
F3B 0.235(11) 0.161(9) 0.157(8) -0.064(8) 0.017(8) 0.015(7)
N1 0.076(2) 0.086(2) 0.073(2) -0.0075(18) 0.0043(17) 0.0113(17)
N2 0.068(2) 0.081(2) 0.067(2) -0.0071(16) -0.0018(16) 0.0083(16)
N4 0.070(2) 0.073(2) 0.075(2) -0.0102(17) -0.0084(17) -0.0023(16)
N5 0.069(2) 0.079(2) 0.086(2) -0.0093(17) 0.0016(18) -0.0017(18)
C3 0.0501(19) 0.067(2) 0.051(2) 0.0063(16) 0.0009(16) -0.0095(16)
C6 0.052(2) 0.076(2) 0.079(3) 0.0016(18) 0.016(2) -0.0034(19)
C7 0.0501(18) 0.061(2) 0.052(2) 0.0063(15) 0.0028(15) -0.0084(15)
C8 0.059(2) 0.079(2) 0.050(2) -0.0047(18) 0.0001(16) -0.0023(17)
C9 0.066(2) 0.088(3) 0.065(2) -0.010(2) 0.011(2) -0.0100(19)
C10 0.068(2) 0.069(2) 0.069(2) -0.0018(18) 0.025(2) -0.0046(18)
C11 0.081(3) 0.079(3) 0.063(2) 0.005(2) 0.006(2) 0.0038(19)
C12 0.071(2) 0.074(3) 0.061(2) -0.0037(19) -0.0088(18) -0.0064(18)
C13 0.088(3) 0.104(4) 0.088(3) -0.013(3) 0.021(3) 0.001(3)
C14 0.074(3) 0.088(3) 0.098(3) -0.007(2) 0.037(2) 0.001(2)
C15 0.063(2) 0.071(2) 0.075(2) -0.0146(19) 0.0291(19) 0.000(2)
C16 0.102(3) 0.108(3) 0.093(3) -0.021(3) 0.042(3) -0.017(3)
C17 0.158(6) 0.104(5) 0.186(7) -0.028(4) 0.106(5) -0.054(4)
C18 0.143(6) 0.066(3) 0.276(11) 0.009(3) 0.126(7) 0.015(5)
C19 0.097(4) 0.101(4) 0.179(6) 0.017(3) 0.051(4) 0.057(4)
C20 0.082(3) 0.098(3) 0.084(3) -0.011(2) 0.028(2) 0.014(2)

loop_
_atom_type_symbol
_atom_type_description
_atom_type_scat_dispersion_real
_atom_type_scat_dispersion_imag
_atom_type_scat_source
C C 0.0033 0.0016 'International Tables Vol C Tables 4.2.6.8 and 6.1.1.4'
H H 0.0000 0.0000 'International Tables Vol C Tables 4.2.6.8 and 6.1.1.4'
F F 0.0171 0.0103 'International Tables Vol C Tables 4.2.6.8 and 6.1.1.4'
N N 0.0061 0.0033 'International Tables Vol C Tables 4.2.6.8 and 6.1.1.4'

loop_
_geom_angle_atom_site_label_1
_geom_angle_atom_site_label_2
_geom_angle_atom_site_label_3
_geom_angle
N2 N1 C6 118.9(3)
N1 N2 C3 118.0(3)
N5 N4 C3 118.7(3)
N4 N5 C6 118.1(3)
N4 C3 N2 123.1(3)
N4 C3 C7 118.6(3)
N2 C3 C7 118.3(3)
N5 C6 N1 123.1(3)
N5 C6 C14 118.5(3)
N1 C6 C14 118.3(4)
C8 C7 C12 118.0(3)
C8 C7 C3 121.7(3)
C12 C7 C3 120.2(3)
C9 C8 C7 121.1(3)
C9 C8 H8 119.4
C7 C8 H8 119.4
C8 C9 C10 120.4(3)
C8 C9 H9 119.8
C10 C9 H9 119.8
C11 C10 C9 119.0(4)
C11 C10 C13 120.2(4)
C9 C10 C13 120.8(3)
C12 C11 C10 120.5(3)
C12 C11 H11 119.8
C10 C11 H11 119.8
C11 C12 C7 120.8(3)
C11 C12 H12 119.6
C7 C12 H12 119.6
F2A C13 F3B 126.9(8)
F2A C13 F2B 45.3(6)
F3B C13 F2B 109.0(10)
F2A C13 F1A 112.4(7)
F3B C13 F1A 42.4(9)
F2B C13 F1A 131.2(6)
F2A C13 F3A 108.1(8)
F3B C13 F3A 56.2(10)
F2B C13 F3A 65.2(6)
F1A C13 F3A 98.2(5)
F2A C13 F1B 52.2(6)
F3B C13 F1B 102.4(10)
F2B C13 F1B 94.7(7)
F1A C13 F1B 66.3(6)
F3A C13 F1B 137.6(6)
F2A C13 C10 114.4(5)
F3B C13 C10 118.6(7)
F2B C13 C10 116.3(5)
F1A C13 C10 112.5(4)
F3A C13 C10 109.9(4)
F1B C13 C10 112.4(5)
C6 C14 C15 112.9(3)
C6 C14 H14A 109.0
C15 C14 H14A 109.0
C6 C14 H14B 109.0
C15 C14 H14B 109.0
H14A C14 H14B 107.8
C16 C15 C20 118.7(4)
C16 C15 C14 120.0(4)
C20 C15 C14 121.2(4)
C17 C16 C15 120.3(5)
C17 C16 H16 119.9
C15 C16 H16 119.9
C16 C17 C18 121.6(6)
C16 C17 H17 119.2
C18 C17 H17 119.2
C19 C18 C17 118.6(6)
C19 C18 H18 120.7
C17 C18 H18 120.7
C20 C19 C18 120.4(6)
C20 C19 H19 119.8
C18 C19 H19 119.8
C19 C20 C15 120.4(5)
C19 C20 H20 119.8
C15 C20 H20 119.8

loop_
_geom_bond_atom_site_label_1
_geom_bond_atom_site_label_2
_geom_bond_distance
F1A C13 1.329(6)
F2A C13 1.278(6)
F3A C13 1.362(6)
F1B C13 1.368(7)
F2B C13 1.322(7)
F3B C13 1.295(7)
N1 N2 1.323(4)
N1 C6 1.338(4)
N2 C3 1.340(4)
N4 N5 1.325(4)
N4 C3 1.340(4)
N5 C6 1.337(5)
C3 C7 1.462(5)
C6 C14 1.477(5)
C7 C8 1.386(4)
C7 C12 1.395(4)
C8 C9 1.361(5)
C8 H8 0.93
C9 C10 1.388(5)
C9 H9 0.93
C10 C11 1.380(5)
C10 C13 1.474(6)
C11 C12 1.367(5)
C11 H11 0.93
C12 H12 0.93
C14 C15 1.496(5)
C14 H14A 0.97
C14 H14B 0.97
C15 C16 1.377(6)
C15 C20 1.383(5)
C16 C17 1.345(8)
C16 H16 0.93
C17 C18 1.373(9)
C17 H17 0.93
C18 C19 1.371(9)
C18 H18 0.93
C19 C20 1.368(7)
C19 H19 0.93
C20 H20 0.93

loop_
_geom_torsion_atom_site_label_1
_geom_torsion_atom_site_label_2
_geom_torsion_atom_site_label_3
_geom_torsion_atom_site_label_4
_geom_torsion
C6 N1 N2 C3 -0.7(5)
C3 N4 N5 C6 -0.1(5)
N5 N4 C3 N2 -0.1(5)
N5 N4 C3 C7 -178.4(3)
N1 N2 C3 N4 0.6(5)
N1 N2 C3 C7 178.8(3)
N4 N5 C6 N1 0.0(6)
N4 N5 C6 C14 -178.1(3)
N2 N1 C6 N5 0.4(6)
N2 N1 C6 C14 178.5(3)
N4 C3 C7 C8 174.5(3)
N2 C3 C7 C8 -3.8(5)
N4 C3 C7 C12 -5.6(5)
N2 C3 C7 C12 176.1(3)
C12 C7 C8 C9 2.6(5)
C3 C7 C8 C9 -177.4(3)
C7 C8 C9 C10 -0.2(6)
C8 C9 C10 C11 -2.3(5)
C8 C9 C10 C13 175.7(4)
C9 C10 C11 C12 2.4(6)
C13 C10 C11 C12 -175.6(4)
C10 C11 C12 C7 0.1(6)
C8 C7 C12 C11 -2.6(5)
C3 C7 C12 C11 177.5(3)
C11 C10 C13 F2A -15.3(10)
C9 C10 C13 F2A 166.7(9)
C11 C10 C13 F3B 168.1(13)
C9 C10 C13 F3B -9.9(14)
C11 C10 C13 F2B 35.1(9)
C9 C10 C13 F2B -142.9(8)
C11 C10 C13 F1A -145.2(5)
C9 C10 C13 F1A 36.8(7)
C11 C10 C13 F3A 106.5(5)
C9 C10 C13 F3A -71.5(6)
C11 C10 C13 F1B -72.6(8)
C9 C10 C13 F1B 109.4(7)
N5 C6 C14 C15 108.7(4)
N1 C6 C14 C15 -69.5(5)
C6 C14 C15 C16 -75.4(5)
C6 C14 C15 C20 102.9(4)
C20 C15 C16 C17 -0.1(6)
C14 C15 C16 C17 178.2(4)
C15 C16 C17 C18 0.5(8)
C16 C17 C18 C19 -0.5(9)
C17 C18 C19 C20 0.2(9)
C18 C19 C20 C15 0.2(7)
C16 C15 C20 C19 -0.2(6)
C14 C15 C20 C19 -178.5(4)
